data_7154026
loop_
_publ_author_name
'Kennedy, Alan R.'
'Kerr, William J.'
'Moir, Rory'
'Reid, Marc'

_publ_section_title
;
 Anion effects to deliver enhanced iridium catalysts for hydrogen isotope
 exchange processes.
;
_journal_issue 40
_journal_name_full 'Organic &amp; biomolecular chemistry'
_journal_page_first 7927
_journal_page_last 7931
_journal_paper_doi 10.1039/c4ob01570c
_journal_volume 12
_journal_year 2014
_chemical_formula_sum 'C53 H37 B F24 N2'
_chemical_formula_weight 1168.66
_chemical_name_systematic
;
 ?
;
_space_group_IT_number 14
_symmetry_cell_setting monoclinic
_symmetry_space_group_name_Hall '-P 2ybc'
_symmetry_space_group_name_H-M 'P 1 21/c 1'
_atom_sites_solution_hydrogens geom
_atom_sites_solution_primary direct
_atom_sites_solution_secondary difmap
_audit_creation_method SHELXL-97
_cell_angle_alpha 90.00
_cell_angle_beta 114.629(3)
_cell_angle_gamma 90.00
_cell_formula_units_Z 4
_cell_length_a 20.4198(5)
_cell_length_b 11.9065(2)
_cell_length_c 23.6916(5)
_cell_measurement_reflns_used 7754
_cell_measurement_temperature 153(2)
_cell_measurement_theta_max 72.9936
_cell_measurement_theta_min 4.3271
_cell_volume 5236.1(2)
_computing_cell_refinement CrysalisPro
_computing_data_collection CrysalisPro
_computing_data_reduction CrysalisPro
_computing_structure_refinement 'SHELXL-97 (Sheldrick, 2008)'
_computing_structure_solution SIR
_diffrn_ambient_temperature 153(2)
_diffrn_measured_fraction_theta_full 0.996
_diffrn_measured_fraction_theta_max 0.977
_diffrn_measurement_device_type 'Oxford Diffraction Gemini S'
_diffrn_measurement_method 'omega scans'
_diffrn_radiation_monochromator graphite
_diffrn_radiation_source 'fine-focus sealed tube'
_diffrn_radiation_type CuK\a
_diffrn_radiation_wavelength 1.54180
_diffrn_reflns_av_R_equivalents 0.0193
_diffrn_reflns_av_sigmaI/netI 0.0235
_diffrn_reflns_limit_h_max 24
_diffrn_reflns_limit_h_min -25
_diffrn_reflns_limit_k_max 11
_diffrn_reflns_limit_k_min -14
_diffrn_reflns_limit_l_max 29
_diffrn_reflns_limit_l_min -23
_diffrn_reflns_number 21350
_diffrn_reflns_theta_full 70.00
_diffrn_reflns_theta_max 73.17
_diffrn_reflns_theta_min 4.41
_exptl_absorpt_coefficient_mu 1.308
_exptl_absorpt_correction_T_max 1.00000
_exptl_absorpt_correction_T_min 0.63843
_exptl_absorpt_correction_type multi-scan
_exptl_absorpt_process_details
;
CrysAlisPro, Agilent Technologies,
Version 1.171.34.46 (release 25-11-2010 CrysAlis171 .NET)
(compiled Nov 25 2010,17:55:46)
Empirical absorption correction using spherical harmonics,
 implemented in SCALE3 ABSPACK scaling algorithm.
;
_exptl_crystal_colour colourless
_exptl_crystal_density_diffrn 1.482
_exptl_crystal_density_method 'not measured'
_exptl_crystal_description fragment
_exptl_crystal_F_000 2360
_exptl_crystal_size_max 0.3
_exptl_crystal_size_mid 0.2
_exptl_crystal_size_min 0.1
_refine_diff_density_max 0.773
_refine_diff_density_min -0.466
_refine_diff_density_rms 0.052
_refine_ls_extinction_method none
_refine_ls_goodness_of_fit_ref 1.055
_refine_ls_hydrogen_treatment constr
_refine_ls_matrix_type full
_refine_ls_number_parameters 794
_refine_ls_number_reflns 10263
_refine_ls_number_restraints 714
_refine_ls_restrained_S_all 1.167
_refine_ls_R_factor_all 0.0707
_refine_ls_R_factor_gt 0.0598
_refine_ls_shift/su_max 0.003
_refine_ls_shift/su_mean 0.000
_refine_ls_structure_factor_coef Fsqd
_refine_ls_weighting_details 'calc w=1/[\s^2^(Fo^2^)+(0.0803P)^2^+3.8076P] where P=(Fo^2^+2Fc^2^)/3'
_refine_ls_weighting_scheme calc
_refine_ls_wR_factor_gt 0.1595
_refine_ls_wR_factor_ref 0.1708
_reflns_number_gt 8411
_reflns_number_total 10263
_reflns_threshold_expression I>2\s(I)
_cod_data_source_file c4ob01570c2.cif
_cod_data_source_block exp_2706
_cod_depositor_comments 'Adding full bibliography for 7154023--7154026.cif.'
_cod_original_cell_volume 5236.07(19)
_cod_original_sg_symbol_H-M P21/c
_cod_database_code 7154026

loop_
_symmetry_equiv_pos_as_xyz
'x, y, z'
'-x, y+1/2, -z+1/2'
'-x, -y, -z'
'x, -y-1/2, z-1/2'

loop_
_atom_site_label
_atom_site_type_symbol
_atom_site_fract_x
_atom_site_fract_y
_atom_site_fract_z
_atom_site_U_iso_or_equiv
_atom_site_adp_type
_atom_site_occupancy
_atom_site_symmetry_multiplicity
_atom_site_calc_flag
_atom_site_refinement_flags
_atom_site_disorder_assembly
_atom_site_disorder_group
F1 F 0.52100(16) 0.8005(3) 0.22671(18) 0.0610(8) Uani 0.753(3) 1 d PDU A 1
F2 F 0.59325(18) 0.8370(3) 0.31551(14) 0.0522(7) Uani 0.753(3) 1 d PDU A 1
F3 F 0.48366(17) 0.9203(3) 0.2739(2) 0.0782(10) Uani 0.753(3) 1 d PDU A 1
F4 F 0.4636(6) 1.2173(8) 0.0915(9) 0.074(2) Uani 0.660(17) 1 d PDU B 1
F5 F 0.4742(5) 1.0659(7) 0.0566(4) 0.0612(14) Uani 0.660(17) 1 d PDU B 1
F6 F 0.5546(3) 1.2101(9) 0.0703(3) 0.0747(17) Uani 0.660(17) 1 d PDU B 1
F7 F 0.6673(2) 1.7005(2) 0.26066(13) 0.0663(9) Uani 0.797(5) 1 d PDU C 1
F8 F 0.62387(18) 1.5793(4) 0.3047(2) 0.0858(12) Uani 0.797(5) 1 d PDU C 1
F9 F 0.7306(2) 1.6405(3) 0.35120(14) 0.0668(9) Uani 0.797(5) 1 d PDU C 1
F10 F 0.86227(11) 1.42256(19) 0.17988(10) 0.0725(6) Uani 1 1 d U . .
F11 F 0.79968(10) 1.57180(14) 0.14598(8) 0.0520(4) Uani 1 1 d U . .
F12 F 0.75724(12) 1.41299(16) 0.10578(8) 0.0655(5) Uani 1 1 d U . .
F13 F 0.62363(16) 1.3775(2) 0.43360(15) 0.0607(7) Uani 0.753(3) 1 d PDU A 1
F14 F 0.59864(19) 1.2103(3) 0.4533(2) 0.0876(13) Uani 0.753(3) 1 d PDU A 1
F15 F 0.6752(3) 1.3143(3) 0.52588(15) 0.0824(12) Uani 0.753(3) 1 d PDU A 1
F16 F 0.8893(2) 1.0421(4) 0.56335(17) 0.0609(9) Uani 0.602(2) 1 d PDU A 1
F17 F 0.9291(2) 1.2070(4) 0.57814(18) 0.0764(10) Uani 0.602(2) 1 d PDU A 1
F18 F 0.95046(18) 1.1012(4) 0.51446(18) 0.0540(9) Uani 0.602(2) 1 d PDU A 1
F19 F 0.82380(18) 0.7628(2) 0.30433(18) 0.0769(8) Uani 0.753(3) 1 d PDU A 1
F20 F 0.9267(2) 0.7620(4) 0.30206(19) 0.0726(10) Uani 0.753(3) 1 d PDU A 1
F21 F 0.8364(2) 0.7847(4) 0.21791(19) 0.0863(12) Uani 0.753(3) 1 d PDU A 1
F22 F 0.99162(10) 1.27544(15) 0.29876(12) 0.0721(6) Uani 1 1 d U . .
F23 F 1.05328(9) 1.16111(19) 0.36856(9) 0.0694(6) Uani 1 1 d U . .
F24 F 1.03031(10) 1.12330(18) 0.27527(10) 0.0681(6) Uani 1 1 d U . .
N1 N 0.81515(11) 0.62356(19) 0.53450(10) 0.0399(5) Uani 1 1 d . . .
N2 N 0.71762(11) 0.69669(19) 0.53247(10) 0.0394(5) Uani 1 1 d . . .
C1 C 0.78870(13) 0.6982(2) 0.56104(12) 0.0383(5) Uani 1 1 d . . .
H1 H 0.8164 0.7451 0.5951 0.046 Uiso 1 1 calc R . .
C2 C 0.69793(15) 0.6171(3) 0.48618(15) 0.0586(8) Uani 1 1 d . . .
H2 H 0.6501 0.5978 0.4585 0.070 Uiso 1 1 calc R . .
C3 C 0.75869(15) 0.5718(3) 0.48738(15) 0.0575(8) Uani 1 1 d . . .
H3 H 0.7620 0.5146 0.4607 0.069 Uiso 1 1 calc R . .
C4 C 0.89078(13) 0.5987(2) 0.55257(12) 0.0421(6) Uani 1 1 d . . .
C5 C 0.92143(16) 0.5134(3) 0.59582(13) 0.0506(7) Uani 1 1 d . . .
C6 C 0.99350(17) 0.4903(3) 0.61226(15) 0.0618(9) Uani 1 1 d . . .
H6 H 1.0163 0.4325 0.6415 0.074 Uiso 1 1 calc R . .
C7 C 1.03315(16) 0.5496(3) 0.58711(17) 0.0624(10) Uani 1 1 d . . .
C8 C 1.00046(16) 0.6336(3) 0.54455(16) 0.0589(8) Uani 1 1 d . . .
H8 H 1.0280 0.6739 0.5274 0.071 Uiso 1 1 calc R . .
C9 C 0.92790(14) 0.6609(3) 0.52604(14) 0.0484(7) Uani 1 1 d . . .
C10 C 0.8788(2) 0.4494(3) 0.62444(16) 0.0657(9) Uani 1 1 d . . .
H10A H 0.8339 0.4219 0.5915 0.098 Uiso 1 1 calc R . .
H10B H 0.8677 0.4992 0.6522 0.098 Uiso 1 1 calc R . .
H10C H 0.9073 0.3855 0.6482 0.098 Uiso 1 1 calc R . .
C11 C 1.11220(17) 0.5234(4) 0.6064(2) 0.0892(15) Uani 1 1 d . . .
H11A H 1.1292 0.5614 0.5784 0.134 Uiso 1 1 calc R . .
H11B H 1.1185 0.4421 0.6044 0.134 Uiso 1 1 calc R . .
H11C H 1.1400 0.5496 0.6490 0.134 Uiso 1 1 calc R . .
C12 C 0.89266(18) 0.7539(3) 0.48052(17) 0.0606(8) Uani 1 1 d . . .
H12A H 0.8826 0.8172 0.5021 0.091 Uiso 1 1 calc R . .
H12B H 0.8475 0.7266 0.4479 0.091 Uiso 1 1 calc R . .
H12C H 0.9250 0.7786 0.4619 0.091 Uiso 1 1 calc R . .
C13 C 0.66990(13) 0.7653(2) 0.54943(12) 0.0402(6) Uani 1 1 d . . .
C14 C 0.65327(15) 0.8725(3) 0.52458(13) 0.0470(6) Uani 1 1 d . . .
C15 C 0.60995(16) 0.9372(3) 0.54422(15) 0.0582(8) Uani 1 1 d . . .
H15 H 0.5980 1.0115 0.5287 0.070 Uiso 1 1 calc R . .
C16 C 0.58360(15) 0.8969(3) 0.58568(15) 0.0615(9) Uani 1 1 d . . .
C17 C 0.60011(15) 0.7885(3) 0.60724(15) 0.0594(9) Uani 1 1 d . . .
H17 H 0.5810 0.7597 0.6347 0.071 Uiso 1 1 calc R . .
C18 C 0.64375(14) 0.7200(3) 0.59009(13) 0.0482(7) Uani 1 1 d . . .
C19 C 0.6808(2) 0.9170(3) 0.47933(16) 0.0627(8) Uani 1 1 d . . .
H19A H 0.6700 0.8632 0.4453 0.094 Uiso 1 1 calc R . .
H19B H 0.7330 0.9281 0.5005 0.094 Uiso 1 1 calc R . .
H19C H 0.6573 0.9889 0.4626 0.094 Uiso 1 1 calc R . .
C20 C 0.54051(19) 0.9727(4) 0.6087(2) 0.0876(14) Uani 1 1 d . . .
H20A H 0.5734 1.0182 0.6434 0.131 Uiso 1 1 calc R . .
H20B H 0.5102 0.9269 0.6227 0.131 Uiso 1 1 calc R . .
H20C H 0.5099 1.0222 0.5749 0.131 Uiso 1 1 calc R . .
C21 C 0.6621(2) 0.6018(3) 0.61486(18) 0.0677(9) Uani 1 1 d . . .
H21A H 0.7143 0.5904 0.6310 0.101 Uiso 1 1 calc R . .
H21B H 0.6375 0.5480 0.5813 0.101 Uiso 1 1 calc R . .
H21C H 0.6464 0.5902 0.6483 0.101 Uiso 1 1 calc R . .
C22 C 0.66550(12) 1.1231(2) 0.25647(11) 0.0331(5) Uani 1 1 d . . .
C23 C 0.63721(13) 1.0339(2) 0.27830(12) 0.0353(5) Uani 1 1 d . . .
H23 H 0.6633 1.0078 0.3196 0.042 Uiso 1 1 calc R . .
C24 C 0.57205(13) 0.9827(2) 0.24112(12) 0.0388(5) Uani 1 1 d . A .
C25 C 0.53230(13) 1.0182(2) 0.18091(12) 0.0403(6) Uani 1 1 d . . .
H25 H 0.4877 0.9837 0.1557 0.048 Uiso 1 1 calc R . .
C26 C 0.55915(13) 1.1053(2) 0.15824(12) 0.0393(6) Uani 1 1 d . B .
C27 C 0.62438(12) 1.1567(2) 0.19552(11) 0.0351(5) Uani 1 1 d . . .
H27 H 0.6413 1.2167 0.1787 0.042 Uiso 1 1 calc R . .
C28 C 0.54229(14) 0.8895(2) 0.26645(14) 0.0480(6) Uani 1 1 d DU . .
C29 C 0.51665(14) 1.1482(3) 0.09379(13) 0.0525(7) Uani 1 1 d DU . .
C30 C 0.74043(11) 1.3128(2) 0.27365(10) 0.0306(5) Uani 1 1 d . . .
C31 C 0.71215(12) 1.4044(2) 0.29330(11) 0.0335(5) Uani 1 1 d . . .
H31 H 0.6941 1.3923 0.3238 0.040 Uiso 1 1 calc R . .
C32 C 0.70945(12) 1.5123(2) 0.26995(11) 0.0350(5) Uani 1 1 d . C .
C33 C 0.73612(12) 1.5354(2) 0.22613(11) 0.0348(5) Uani 1 1 d . . .
H33 H 0.7352 1.6094 0.2108 0.042 Uiso 1 1 calc R . .
C34 C 0.76407(12) 1.4466(2) 0.20564(11) 0.0330(5) Uani 1 1 d . . .
C35 C 0.76473(12) 1.3382(2) 0.22773(10) 0.0314(5) Uani 1 1 d . . .
H35 H 0.7823 1.2788 0.2111 0.038 Uiso 1 1 calc R . .
C36 C 0.68058(15) 1.6064(2) 0.29522(13) 0.0453(6) Uani 1 1 d DU . .
C37 C 0.79566(15) 1.4643(2) 0.15988(13) 0.0434(6) Uani 1 1 d . . .
C38 C 0.75430(12) 1.1878(2) 0.37233(11) 0.0326(5) Uani 1 1 d . . .
C39 C 0.69977(13) 1.2246(2) 0.38910(12) 0.0357(5) Uani 1 1 d . . .
H39 H 0.6534 1.2399 0.3574 0.043 Uiso 1 1 calc R . .
C40 C 0.71136(14) 1.2393(2) 0.45080(12) 0.0389(5) Uani 1 1 d . A .
C41 C 0.77679(15) 1.2126(2) 0.49854(12) 0.0403(6) Uani 1 1 d . . .
H41 H 0.7847 1.2228 0.5407 0.048 Uiso 1 1 calc R . .
C42 C 0.83059(14) 1.1704(2) 0.48325(12) 0.0395(6) Uani 1 1 d . A .
C43 C 0.81971(13) 1.1597(2) 0.42154(11) 0.0363(5) Uani 1 1 d . . .
H43 H 0.8580 1.1324 0.4125 0.044 Uiso 1 1 calc R . .
C44 C 0.65144(16) 1.2834(2) 0.46547(13) 0.0496(7) Uani 1 1 d DU . .
C45 C 0.90023(16) 1.1338(3) 0.53412(13) 0.0532(7) Uani 1 1 d DU . .
C46 C 0.81027(12) 1.1138(2) 0.29540(10) 0.0306(5) Uani 1 1 d . . .
C47 C 0.80785(13) 0.9979(2) 0.28570(11) 0.0350(5) Uani 1 1 d . . .
H47 H 0.7645 0.9586 0.2780 0.042 Uiso 1 1 calc R . .
C48 C 0.86722(14) 0.9382(2) 0.28689(13) 0.0395(6) Uani 1 1 d . A .
C49 C 0.93052(13) 0.9915(2) 0.29528(12) 0.0372(5) Uani 1 1 d . . .
H49 H 0.9703 0.9507 0.2949 0.045 Uiso 1 1 calc R . .
C50 C 0.93404(12) 1.1068(2) 0.30422(11) 0.0330(5) Uani 1 1 d . . .
C51 C 0.87612(12) 1.1655(2) 0.30573(10) 0.0313(5) Uani 1 1 d . . .
H51 H 0.8812 1.2438 0.3141 0.038 Uiso 1 1 calc R . .
C52 C 0.86148(17) 0.8137(3) 0.27619(17) 0.0592(8) Uani 1 1 d DU . .
C53 C 1.00142(13) 1.1669(2) 0.31117(13) 0.0408(6) Uani 1 1 d . . .
B1 B 0.74275(14) 1.1835(2) 0.29928(12) 0.0306(5) Uani 1 1 d . . .
F13A F 0.6004(5) 1.3392(8) 0.4207(5) 0.0607(7) Uani 0.247(3) 1 d PDU A 2
F14A F 0.6220(7) 1.2042(11) 0.4853(7) 0.0876(13) Uani 0.247(3) 1 d PDU A 2
F15A F 0.6716(11) 1.3514(12) 0.5133(6) 0.0824(12) Uani 0.247(3) 1 d PDU A 2
F16A F 0.9375(7) 1.0594(10) 0.5157(7) 0.0540(9) Uani 0.198(2) 1 d PDU A 2
F17A F 0.9024(6) 1.1036(13) 0.5874(4) 0.0764(10) Uani 0.198(2) 1 d PDU A 2
F18A F 0.9456(5) 1.2287(8) 0.5538(5) 0.0609(9) Uani 0.198(2) 1 d PDU A 2
F19A F 0.7907(4) 0.7797(7) 0.2561(5) 0.0769(8) Uani 0.247(3) 1 d PDU A 2
F21A F 0.8612(9) 0.7995(15) 0.2177(5) 0.0863(12) Uani 0.247(3) 1 d PDU A 2
F20A F 0.9135(7) 0.7567(14) 0.3167(6) 0.0726(10) Uani 0.247(3) 1 d PDU A 2
F4A F 0.4750(13) 1.2352(17) 0.0914(19) 0.074(2) Uani 0.340(17) 1 d PDU B 2
F5A F 0.4895(9) 1.0694(16) 0.0512(8) 0.0612(14) Uani 0.340(17) 1 d PDU B 2
F6A F 0.5608(6) 1.1610(14) 0.0660(6) 0.0747(17) Uani 0.340(17) 1 d PDU B 2
F1A F 0.4976(5) 0.8235(10) 0.2249(6) 0.0610(8) Uani 0.247(3) 1 d PDU A 2
F2A F 0.5814(7) 0.8641(10) 0.3239(4) 0.0522(7) Uani 0.247(3) 1 d PDU A 2
F3A F 0.5123(6) 0.9345(11) 0.3026(6) 0.0782(10) Uani 0.247(3) 1 d PDU A 2
F7A F 0.6268(7) 1.6572(10) 0.2502(5) 0.0663(9) Uani 0.203(5) 1 d PDU C 2
F8A F 0.6464(9) 1.5647(17) 0.3286(9) 0.0858(12) Uani 0.203(5) 1 d PDU C 2
F9A F 0.7281(9) 1.6706(12) 0.3353(7) 0.0668(9) Uani 0.203(5) 1 d PDU C 2
F16B F 0.9540(6) 1.1584(10) 0.5246(5) 0.057(3) Uiso 0.20 1 d P A 3
F17B F 0.9081(6) 1.1819(11) 0.5917(5) 0.057 Uiso 0.20 1 d P A 3
F18B F 0.8942(7) 1.0223(11) 0.5465(6) 0.057 Uiso 0.20 1 d P A 3

loop_
_atom_site_aniso_label
_atom_site_aniso_U_11
_atom_site_aniso_U_22
_atom_site_aniso_U_33
_atom_site_aniso_U_23
_atom_site_aniso_U_13
_atom_site_aniso_U_12
F1 0.0588(19) 0.0463(17) 0.0738(13) -0.0053(13) 0.0236(16) -0.0140(15)
F2 0.0643(16) 0.0446(19) 0.0565(13) -0.0002(11) 0.0340(10) -0.0070(11)
F3 0.065(2) 0.0699(17) 0.133(3) 0.016(2) 0.074(2) 0.0041(18)
F4 0.065(4) 0.072(3) 0.0601(12) 0.006(3) 0.003(3) 0.017(3)
F5 0.051(3) 0.0821(15) 0.0426(17) -0.0124(13) 0.0115(17) -0.010(2)
F6 0.0522(14) 0.108(5) 0.0513(14) 0.027(3) 0.0091(10) -0.021(3)
F7 0.091(2) 0.0469(15) 0.0722(14) 0.0130(12) 0.0458(15) 0.0326(14)
F8 0.067(2) 0.0610(17) 0.162(4) -0.027(2) 0.080(2) -0.0032(18)
F9 0.0843(14) 0.0528(19) 0.0598(18) -0.0164(14) 0.0267(15) 0.0091(15)
F10 0.0626(11) 0.0838(14) 0.0935(14) 0.0411(12) 0.0548(11) 0.0284(10)
F11 0.0662(10) 0.0436(9) 0.0538(9) 0.0104(7) 0.0323(8) -0.0010(8)
F12 0.1013(15) 0.0598(11) 0.0488(10) -0.0115(8) 0.0444(10) -0.0105(10)
F13 0.0604(18) 0.0537(18) 0.0748(17) 0.0005(14) 0.0349(14) 0.0153(13)
F14 0.066(2) 0.0726(15) 0.156(4) -0.020(2) 0.077(2) -0.0130(17)
F15 0.0897(17) 0.114(3) 0.0578(18) -0.0006(18) 0.0448(18) 0.031(2)
F16 0.0665(17) 0.070(2) 0.0481(18) 0.0234(16) 0.0258(14) 0.0210(15)
F17 0.073(2) 0.081(2) 0.0466(17) -0.0091(16) -0.0034(14) 0.0041(17)
F18 0.0396(16) 0.069(3) 0.0494(12) 0.0090(19) 0.0143(12) 0.0078(17)
F19 0.0918(18) 0.0400(12) 0.122(2) -0.0046(15) 0.0679(17) -0.0114(12)
F20 0.0838(18) 0.0398(11) 0.097(2) 0.0044(15) 0.0400(14) 0.0121(14)
F21 0.101(3) 0.0476(17) 0.0827(14) -0.0276(12) 0.0109(16) -0.005(2)
F22 0.0472(9) 0.0415(10) 0.1335(19) 0.0158(11) 0.0433(11) -0.0010(8)
F23 0.0445(9) 0.0830(14) 0.0627(11) -0.0061(10) 0.0047(8) -0.0202(9)
F24 0.0585(10) 0.0765(13) 0.0913(14) -0.0282(11) 0.0531(10) -0.0219(10)
N1 0.0324(10) 0.0411(12) 0.0398(11) -0.0080(9) 0.0088(9) -0.0017(9)
N2 0.0313(10) 0.0427(12) 0.0408(11) -0.0059(9) 0.0117(9) -0.0035(9)
C1 0.0340(12) 0.0371(13) 0.0379(12) -0.0054(10) 0.0090(10) -0.0019(10)
C2 0.0334(13) 0.071(2) 0.0613(18) -0.0295(16) 0.0096(13) -0.0075(14)
C3 0.0391(14) 0.066(2) 0.0591(18) -0.0294(16) 0.0119(13) -0.0051(14)
C4 0.0333(12) 0.0438(14) 0.0403(13) -0.0143(11) 0.0068(10) 0.0011(11)
C5 0.0508(15) 0.0447(15) 0.0422(14) -0.0135(12) 0.0054(12) 0.0058(13)
C6 0.0530(17) 0.0516(18) 0.0542(17) -0.0177(15) -0.0039(14) 0.0161(15)
C7 0.0363(14) 0.063(2) 0.067(2) -0.0350(17) 0.0015(14) 0.0080(14)
C8 0.0380(14) 0.066(2) 0.068(2) -0.0278(17) 0.0185(14) -0.0071(14)
C9 0.0361(13) 0.0513(16) 0.0512(15) -0.0150(13) 0.0116(12) -0.0026(12)
C10 0.082(2) 0.0558(19) 0.0524(18) 0.0028(15) 0.0210(17) 0.0081(17)
C11 0.0373(16) 0.093(3) 0.108(3) -0.051(3) 0.0014(18) 0.0128(18)
C12 0.0525(17) 0.0587(19) 0.068(2) 0.0024(16) 0.0221(15) -0.0039(15)
C13 0.0300(11) 0.0448(14) 0.0395(13) -0.0074(11) 0.0081(10) -0.0013(10)
C14 0.0414(14) 0.0481(16) 0.0415(14) -0.0057(12) 0.0073(11) -0.0002(12)
C15 0.0480(16) 0.0547(18) 0.0527(17) -0.0108(14) 0.0018(13) 0.0131(14)
C16 0.0343(14) 0.087(3) 0.0501(17) -0.0238(17) 0.0049(12) 0.0077(15)
C17 0.0365(14) 0.089(3) 0.0525(17) -0.0156(17) 0.0181(13) -0.0062(15)
C18 0.0356(13) 0.0595(18) 0.0461(14) -0.0058(13) 0.0138(11) -0.0077(12)
C19 0.078(2) 0.0518(18) 0.0524(17) 0.0040(15) 0.0217(16) 0.0013(16)
C20 0.0500(19) 0.125(4) 0.076(2) -0.036(3) 0.0137(17) 0.025(2)
C21 0.072(2) 0.065(2) 0.073(2) 0.0081(18) 0.0377(19) -0.0098(18)
C22 0.0287(11) 0.0358(12) 0.0368(12) -0.0027(10) 0.0156(9) 0.0014(9)
C23 0.0332(11) 0.0369(13) 0.0390(12) -0.0009(10) 0.0184(10) -0.0002(10)
C24 0.0346(12) 0.0400(13) 0.0492(14) -0.0045(11) 0.0249(11) -0.0019(10)
C25 0.0267(11) 0.0498(15) 0.0458(13) -0.0095(12) 0.0165(10) -0.0062(10)
C26 0.0291(11) 0.0482(15) 0.0406(13) -0.0045(11) 0.0145(10) -0.0010(10)
C27 0.0286(11) 0.0393(13) 0.0378(12) 0.0000(10) 0.0142(10) -0.0009(10)
C28 0.0444(14) 0.0469(15) 0.0612(16) -0.0002(13) 0.0303(13) -0.0054(12)
C29 0.0331(13) 0.073(2) 0.0433(14) -0.0007(14) 0.0081(11) -0.0104(13)
C30 0.0249(10) 0.0334(12) 0.0298(11) -0.0016(9) 0.0078(8) -0.0008(9)
C31 0.0274(10) 0.0394(13) 0.0334(11) -0.0013(10) 0.0125(9) 0.0013(9)
C32 0.0288(11) 0.0357(13) 0.0363(12) -0.0039(10) 0.0095(9) 0.0040(9)
C33 0.0315(11) 0.0316(12) 0.0364(12) 0.0002(10) 0.0093(10) 0.0010(9)
C34 0.0299(11) 0.0361(12) 0.0300(11) -0.0003(9) 0.0094(9) -0.0007(9)
C35 0.0287(10) 0.0324(12) 0.0313(11) -0.0028(9) 0.0107(9) 0.0010(9)
C36 0.0506(15) 0.0385(14) 0.0520(15) -0.0009(12) 0.0266(12) 0.0080(12)
C37 0.0492(15) 0.0394(14) 0.0452(14) 0.0057(11) 0.0233(12) 0.0049(12)
C38 0.0323(11) 0.0303(11) 0.0359(12) 0.0009(9) 0.0148(10) -0.0024(9)
C39 0.0346(12) 0.0346(12) 0.0395(12) 0.0032(10) 0.0169(10) 0.0005(10)
C40 0.0463(14) 0.0322(12) 0.0459(14) 0.0036(11) 0.0271(12) 0.0001(11)
C41 0.0524(15) 0.0375(13) 0.0359(12) 0.0030(10) 0.0234(11) -0.0013(11)
C42 0.0423(13) 0.0390(13) 0.0365(12) 0.0056(11) 0.0158(11) -0.0002(11)
C43 0.0359(12) 0.0374(13) 0.0369(12) 0.0030(10) 0.0166(10) 0.0023(10)
C44 0.0569(16) 0.0490(16) 0.0542(16) 0.0022(13) 0.0345(14) 0.0067(13)
C45 0.0529(16) 0.0677(19) 0.0364(13) 0.0087(13) 0.0159(12) 0.0067(14)
C46 0.0308(11) 0.0326(12) 0.0280(10) -0.0004(9) 0.0117(9) -0.0008(9)
C47 0.0358(12) 0.0325(12) 0.0402(12) -0.0030(10) 0.0193(10) -0.0037(10)
C48 0.0425(13) 0.0335(13) 0.0477(14) -0.0038(11) 0.0239(11) -0.0008(11)
C49 0.0371(12) 0.0328(12) 0.0463(13) 0.0005(11) 0.0220(11) 0.0038(10)
C50 0.0310(11) 0.0347(12) 0.0329(11) -0.0016(10) 0.0128(9) -0.0008(9)
C51 0.0306(11) 0.0284(11) 0.0331(11) -0.0020(9) 0.0114(9) -0.0001(9)
C52 0.0581(17) 0.0407(16) 0.095(2) -0.0169(16) 0.0484(17) -0.0078(13)
C53 0.0323(12) 0.0393(14) 0.0514(15) -0.0036(11) 0.0179(11) 0.0000(10)
B1 0.0285(12) 0.0299(13) 0.0331(12) -0.0006(10) 0.0127(10) 0.0003(10)
F13A 0.0604(18) 0.0537(18) 0.0748(17) 0.0005(14) 0.0349(14) 0.0153(13)
F14A 0.066(2) 0.0726(15) 0.156(4) -0.020(2) 0.077(2) -0.0130(17)
F15A 0.0897(17) 0.114(3) 0.0578(18) -0.0006(18) 0.0448(18) 0.031(2)
F16A 0.0396(16) 0.069(3) 0.0494(12) 0.0090(19) 0.0143(12) 0.0078(17)
F17A 0.073(2) 0.081(2) 0.0466(17) -0.0091(16) -0.0034(14) 0.0041(17)
F18A 0.0665(17) 0.070(2) 0.0481(18) 0.0234(16) 0.0258(14) 0.0210(15)
F19A 0.0918(18) 0.0400(12) 0.122(2) -0.0046(15) 0.0679(17) -0.0114(12)
F21A 0.101(3) 0.0476(17) 0.0827(14) -0.0276(12) 0.0109(16) -0.005(2)
F20A 0.0838(18) 0.0398(11) 0.097(2) 0.0044(15) 0.0400(14) 0.0121(14)
F4A 0.065(4) 0.072(3) 0.0601(12) 0.006(3) 0.003(3) 0.017(3)
F5A 0.051(3) 0.0821(15) 0.0426(17) -0.0124(13) 0.0115(17) -0.010(2)
F6A 0.0522(14) 0.108(5) 0.0513(14) 0.027(3) 0.0091(10) -0.021(3)
F1A 0.0588(19) 0.0463(17) 0.0738(13) -0.0053(13) 0.0236(16) -0.0140(15)
F2A 0.0643(16) 0.0446(19) 0.0565(13) -0.0002(11) 0.0340(10) -0.0070(11)
F3A 0.065(2) 0.0699(17) 0.133(3) 0.016(2) 0.074(2) 0.0041(18)
F7A 0.091(2) 0.0469(15) 0.0722(14) 0.0130(12) 0.0458(15) 0.0326(14)
F8A 0.067(2) 0.0610(17) 0.162(4) -0.027(2) 0.080(2) -0.0032(18)
F9A 0.0843(14) 0.0528(19) 0.0598(18) -0.0164(14) 0.0267(15) 0.0091(15)

loop_
_atom_type_symbol
_atom_type_description
_atom_type_scat_dispersion_real
_atom_type_scat_dispersion_imag
_atom_type_scat_source
F F 0.0727 0.0534 'International Tables Vol C Tables 4.2.6.8 and 6.1.1.4'
N N 0.0311 0.0180 'International Tables Vol C Tables 4.2.6.8 and 6.1.1.4'
C C 0.0181 0.0091 'International Tables Vol C Tables 4.2.6.8 and 6.1.1.4'
B B 0.0090 0.0039 'International Tables Vol C Tables 4.2.6.8 and 6.1.1.4'
H H 0.0000 0.0000 'International Tables Vol C Tables 4.2.6.8 and 6.1.1.4'

loop_
_geom_angle_atom_site_label_1
_geom_angle_atom_site_label_2
_geom_angle_atom_site_label_3
_geom_angle
C1 N1 C3 108.5(2)
C1 N1 C4 126.2(2)
C3 N1 C4 125.3(2)
C1 N2 C2 108.1(2)
C1 N2 C13 124.9(2)
C2 N2 C13 127.0(2)
N2 C1 N1 109.0(2)
N2 C1 H1 125.5
N1 C1 H1 125.5
C3 C2 N2 107.4(2)
C3 C2 H2 126.3
N2 C2 H2 126.3
C2 C3 N1 107.0(3)
C2 C3 H3 126.5
N1 C3 H3 126.5
C9 C4 C5 124.2(3)
C9 C4 N1 118.3(2)
C5 C4 N1 117.6(3)
C6 C5 C4 116.8(3)
C6 C5 C10 121.1(3)
C4 C5 C10 122.1(3)
C7 C6 C5 121.5(3)
C7 C6 H6 119.2
C5 C6 H6 119.2
C8 C7 C6 119.6(3)
C8 C7 C11 120.0(4)
C6 C7 C11 120.4(4)
C7 C8 C9 121.7(3)
C7 C8 H8 119.2
C9 C8 H8 119.2
C4 C9 C8 116.3(3)
C4 C9 C12 122.1(3)
C8 C9 C12 121.6(3)
C5 C10 H10A 109.5
C5 C10 H10B 109.5
H10A C10 H10B 109.5
C5 C10 H10C 109.5
H10A C10 H10C 109.5
H10B C10 H10C 109.5
C7 C11 H11A 109.5
C7 C11 H11B 109.5
H11A C11 H11B 109.5
C7 C11 H11C 109.5
H11A C11 H11C 109.5
H11B C11 H11C 109.5
C9 C12 H12A 109.5
C9 C12 H12B 109.5
H12A C12 H12B 109.5
C9 C12 H12C 109.5
H12A C12 H12C 109.5
H12B C12 H12C 109.5
C14 C13 C18 123.7(3)
C14 C13 N2 118.3(2)
C18 C13 N2 118.0(3)
C13 C14 C15 116.4(3)
C13 C14 C19 122.0(3)
C15 C14 C19 121.6(3)
C16 C15 C14 122.3(3)
C16 C15 H15 118.8
C14 C15 H15 118.8
C17 C16 C15 118.6(3)
C17 C16 C20 121.0(4)
C15 C16 C20 120.3(4)
C16 C17 C18 122.0(3)
C16 C17 H17 119.0
C18 C17 H17 119.0
C17 C18 C13 117.0(3)
C17 C18 C21 121.3(3)
C13 C18 C21 121.7(3)
C14 C19 H19A 109.5
C14 C19 H19B 109.5
H19A C19 H19B 109.5
C14 C19 H19C 109.5
H19A C19 H19C 109.5
H19B C19 H19C 109.5
C16 C20 H20A 109.5
C16 C20 H20B 109.5
H20A C20 H20B 109.5
C16 C20 H20C 109.5
H20A C20 H20C 109.5
H20B C20 H20C 109.5
C18 C21 H21A 109.5
C18 C21 H21B 109.5
H21A C21 H21B 109.5
C18 C21 H21C 109.5
H21A C21 H21C 109.5
H21B C21 H21C 109.5
C27 C22 C23 115.8(2)
C27 C22 B1 121.5(2)
C23 C22 B1 122.6(2)
C24 C23 C22 121.9(2)
C24 C23 H23 119.1
C22 C23 H23 119.1
C25 C24 C23 120.9(2)
C25 C24 C28 118.5(2)
C23 C24 C28 120.6(2)
C24 C25 C26 118.3(2)
C24 C25 H25 120.9
C26 C25 H25 120.9
C25 C26 C27 120.8(2)
C25 C26 C29 119.8(2)
C27 C26 C29 119.4(2)
C22 C27 C26 122.3(2)
C22 C27 H27 118.9
C26 C27 H27 118.9
F1A C28 F2A 126.1(9)
F1A C28 F3 83.1(6)
F2A C28 F3 96.9(6)
F1A C28 F2 114.9(7)
F2A C28 F2 21.4(5)
F3 C28 F2 115.3(3)
F1A C28 F3A 111.1(8)
F2A C28 F3A 70.7(8)
F3 C28 F3A 30.6(5)
F2 C28 F3A 91.6(6)
F1A C28 F1 23.2(5)
F2A C28 F1 115.1(6)
F3 C28 F1 105.1(3)
F2 C28 F1 98.3(3)
F3A C28 F1 130.3(6)
F1A C28 C24 114.8(7)
F2A C28 C24 114.7(7)
F3 C28 C24 112.6(3)
F2 C28 C24 113.0(3)
F3A C28 C24 109.0(6)
F1 C28 C24 111.3(3)
F5A C29 F4A 117.7(18)
F5A C29 F6A 81.8(11)
F4A C29 F6A 116.4(17)
F5A C29 F4 109.2(11)
F4A C29 F4 13.6(18)
F6A C29 F4 127.8(10)
F5A C29 F6 101.8(10)
F4A C29 F6 91.4(15)
F6A C29 F6 26.6(5)
F4 C29 F6 104.0(7)
F5A C29 F5 16.5(8)
F4A C29 F5 108.1(15)
F6A C29 F5 98.2(9)
F4 C29 F5 97.4(8)
F6 C29 F5 116.6(7)
F5A C29 C26 114.7(11)
F4A C29 C26 113.5(18)
F6A C29 C26 108.7(6)
F4 C29 C26 111.5(9)
F6 C29 C26 114.8(3)
F5 C29 C26 110.8(5)
C31 C30 C35 114.7(2)
C31 C30 B1 123.9(2)
C35 C30 B1 121.4(2)
C32 C31 C30 122.7(2)
C32 C31 H31 118.7
C30 C31 H31 118.7
C33 C32 C31 121.3(2)
C33 C32 C36 119.5(2)
C31 C32 C36 119.2(2)
C34 C33 C32 117.3(2)
C34 C33 H33 121.3
C32 C33 H33 121.3
C33 C34 C35 121.2(2)
C33 C34 C37 121.0(2)
C35 C34 C37 117.8(2)
C34 C35 C30 122.7(2)
C34 C35 H35 118.7
C30 C35 H35 118.7
F9A C36 F8 117.9(10)
F9A C36 F7A 116.3(9)
F8 C36 F7A 75.7(6)
F9A C36 F7 81.6(7)
F8 C36 F7 110.0(3)
F7A C36 F7 40.3(6)
F9A C36 F8A 101.5(13)
F8 C36 F8A 25.5(8)
F7A C36 F8A 100.6(9)
F7 C36 F8A 129.9(9)
F9A C36 F9 21.9(7)
F8 C36 F9 105.4(3)
F7A C36 F9 133.5(6)
F7 C36 F9 103.0(3)
F8A C36 F9 84.2(10)
F9A C36 C32 115.9(10)
F8 C36 C32 114.0(3)
F7A C36 C32 110.7(5)
F7 C36 C32 113.0(2)
F8A C36 C32 110.1(9)
F9 C36 C32 110.7(3)
F11 C37 F10 106.7(2)
F11 C37 F12 105.9(2)
F10 C37 F12 105.9(2)
F11 C37 C34 113.9(2)
F10 C37 C34 112.0(2)
F12 C37 C34 111.9(2)
C43 C38 C39 115.8(2)
C43 C38 B1 122.5(2)
C39 C38 B1 121.7(2)
C40 C39 C38 122.1(2)
C40 C39 H39 119.0
C38 C39 H39 119.0
C41 C40 C39 121.0(2)
C41 C40 C44 119.7(2)
C39 C40 C44 119.3(2)
C40 C41 C42 118.1(2)
C40 C41 H41 120.9
C42 C41 H41 120.9
C41 C42 C43 120.7(2)
C41 C42 C45 119.1(2)
C43 C42 C45 120.2(2)
C42 C43 C38 122.2(2)
C42 C43 H43 118.9
C38 C43 H43 118.9
F14A C44 F15A 99.2(11)
F14A C44 F13A 109.0(8)
F15A C44 F13A 104.1(9)
F14A C44 F14 31.5(7)
F15A C44 F14 122.0(10)
F13A C44 F14 81.8(5)
F14A C44 F13 131.1(7)
F15A C44 F13 83.0(7)
F13A C44 F13 27.8(4)
F14 C44 F13 108.2(3)
F14A C44 F15 80.3(7)
F15A C44 F15 22.4(7)
F13A C44 F15 121.9(6)
F14 C44 F15 108.0(4)
F13 C44 F15 104.5(3)
F14A C44 C40 111.9(7)
F15A C44 C40 115.0(10)
F13A C44 C40 116.0(6)
F14 C44 C40 112.9(3)
F13 C44 C40 111.0(2)
F15 C44 C40 111.8(3)
F16B C45 F17A 124.6(8)
F16B C45 F17 81.3(6)
F17A C45 F17 65.4(7)
F16B C45 F18 31.7(5)
F17A C45 F18 122.3(6)
F17 C45 F18 108.4(4)
F16B C45 F16A 55.8(7)
F17A C45 F16A 109.7(9)
F17 C45 F16A 124.8(7)
F18 C45 F16A 24.4(5)
F16B C45 F16 128.7(6)
F17A C45 F16 39.4(6)
F17 C45 F16 104.2(3)
F18 C45 F16 104.7(3)
F16A C45 F16 82.6(6)
F16B C45 F18B 115.4(8)
F17A C45 F18B 59.6(8)
F17 C45 F18B 121.8(6)
F18 C45 F18B 86.8(6)
F16A C45 F18B 63.2(8)
F16 C45 F18B 21.4(5)
F16B C45 F18A 50.5(6)
F17A C45 F18A 98.6(7)
F17 C45 F18A 35.1(4)
F18 C45 F18A 81.7(5)
F16A C45 F18A 104.5(7)
F16 C45 F18A 134.3(5)
F18B C45 F18A 143.7(7)
F16B C45 F17B 108.9(7)
F17A C45 F17B 40.1(7)
F17 C45 F17B 29.3(5)
F18 C45 F17B 130.3(5)
F16A C45 F17B 135.8(8)
F16 C45 F17B 79.2(5)
F18B C45 F17B 99.7(7)
F18A C45 F17B 64.3(6)
F16B C45 C42 113.6(5)
F17A C45 C42 120.0(6)
F17 C45 C42 114.4(3)
F18 C45 C42 114.2(3)
F16A C45 C42 113.9(6)
F16 C45 C42 109.9(3)
F18B C45 C42 108.3(6)
F18A C45 C42 107.9(4)
F17B C45 C42 110.2(5)
C47 C46 C51 115.3(2)
C47 C46 B1 122.3(2)
C51 C46 B1 122.2(2)
C48 C47 C46 122.0(2)
C48 C47 H47 119.0
C46 C47 H47 119.0
C49 C48 C47 121.5(2)
C49 C48 C52 118.8(2)
C47 C48 C52 119.6(2)
C48 C49 C50 117.6(2)
C48 C49 H49 121.2
C50 C49 H49 121.2
C49 C50 C51 120.8(2)
C49 C50 C53 118.5(2)
C51 C50 C53 120.7(2)
C50 C51 C46 122.6(2)
C50 C51 H51 118.7
C46 C51 H51 118.7
F20A C52 F21 119.2(8)
F20A C52 F19 81.9(7)
F21 C52 F19 110.5(3)
F20A C52 F20 22.5(6)
F21 C52 F20 103.7(4)
F19 C52 F20 103.1(3)
F20A C52 F19A 121.5(9)
F21 C52 F19A 70.3(5)
F19 C52 F19A 46.4(4)
F20 C52 F19A 135.3(5)
F20A C52 F21A 109.7(10)
F21 C52 F21A 22.7(7)
F19 C52 F21A 131.9(7)
F20 C52 F21A 89.5(8)
F19A C52 F21A 92.9(8)
F20A C52 C48 114.4(9)
F21 C52 C48 114.1(4)
F19 C52 C48 112.3(3)
F20 C52 C48 112.3(3)
F19A C52 C48 110.2(4)
F21A C52 C48 104.8(8)
F22 C53 F24 107.9(2)
F22 C53 F23 105.1(2)
F24 C53 F23 104.9(2)
F22 C53 C50 113.3(2)
F24 C53 C50 112.1(2)
F23 C53 C50 113.0(2)
C22 B1 C46 110.86(19)
C22 B1 C38 110.02(19)
C46 B1 C38 108.55(18)
C22 B1 C30 107.98(19)
C46 B1 C30 110.29(19)
C38 B1 C30 109.12(19)
C29 F5A F6A 49.3(7)
C29 F6A F5A 48.9(6)
C28 F2A F3A 56.5(6)
C28 F3A F2A 52.8(5)

loop_
_geom_bond_atom_site_label_1
_geom_bond_atom_site_label_2
_geom_bond_distance
F1 C28 1.363(4)
F2 C28 1.348(4)
F3 C28 1.332(4)
F4 C29 1.342(7)
F5 C29 1.361(6)
F6 C29 1.346(5)
F7 C36 1.347(4)
F8 C36 1.309(4)
F9 C36 1.356(4)
F10 C37 1.336(3)
F11 C37 1.333(3)
F12 C37 1.339(3)
F13 C44 1.338(4)
F14 C44 1.321(4)
F15 C44 1.357(5)
F16 C45 1.361(5)
F17 C45 1.296(4)
F18 C45 1.348(4)
F19 C52 1.353(4)
F20 C52 1.359(5)
F21 C52 1.303(5)
F22 C53 1.322(3)
F23 C53 1.332(3)
F24 C53 1.326(3)
N1 C1 1.326(3)
N1 C3 1.372(3)
N1 C4 1.451(3)
N2 C1 1.322(3)
N2 C2 1.376(4)
N2 C13 1.451(3)
C1 H1 0.9500
C2 C3 1.343(4)
C2 H2 0.9500
C3 H3 0.9500
C4 C9 1.384(4)
C4 C5 1.393(4)
C5 C6 1.384(4)
C5 C10 1.513(5)
C6 C7 1.382(6)
C6 H6 0.9500
C7 C8 1.379(5)
C7 C11 1.516(4)
C8 C9 1.397(4)
C8 H8 0.9500
C9 C12 1.504(5)
C10 H10A 0.9800
C10 H10B 0.9800
C10 H10C 0.9800
C11 H11A 0.9800
C11 H11B 0.9800
C11 H11C 0.9800
C12 H12A 0.9800
C12 H12B 0.9800
C12 H12C 0.9800
C13 C14 1.388(4)
C13 C18 1.390(4)
C14 C15 1.391(4)
C14 C19 1.499(5)
C15 C16 1.387(5)
C15 H15 0.9500
C16 C17 1.378(5)
C16 C20 1.512(5)
C17 C18 1.388(4)
C17 H17 0.9500
C18 C21 1.510(5)
C19 H19A 0.9800
C19 H19B 0.9800
C19 H19C 0.9800
C20 H20A 0.9800
C20 H20B 0.9800
C20 H20C 0.9800
C21 H21A 0.9800
C21 H21B 0.9800
C21 H21C 0.9800
C22 C27 1.393(3)
C22 C23 1.406(3)
C22 B1 1.644(3)
C23 C24 1.393(3)
C23 H23 0.9500
C24 C25 1.381(4)
C24 C28 1.505(4)
C25 C26 1.382(4)
C25 H25 0.9500
C26 C27 1.396(3)
C26 C29 1.497(4)
C27 H27 0.9500
C28 F1A 1.293(9)
C28 F2A 1.295(9)
C28 F3A 1.355(9)
C29 F5A 1.320(10)
C29 F4A 1.326(10)
C29 F6A 1.328(9)
C30 C31 1.401(3)
C30 C35 1.404(3)
C30 B1 1.649(3)
C31 C32 1.390(4)
C31 H31 0.9500
C32 C33 1.386(4)
C32 C36 1.502(3)
C33 C34 1.382(3)
C33 H33 0.9500
C34 C35 1.391(3)
C34 C37 1.490(4)
C35 H35 0.9500
C36 F9A 1.288(10)
C36 F7A 1.317(8)
C36 F8A 1.349(10)
C38 C43 1.399(3)
C38 C39 1.399(3)
C38 B1 1.647(3)
C39 C40 1.391(4)
C39 H39 0.9500
C40 C41 1.381(4)
C40 C44 1.500(4)
C41 C42 1.387(4)
C41 H41 0.9500
C42 C43 1.390(3)
C42 C45 1.495(4)
C43 H43 0.9500
C44 F14A 1.307(9)
C44 F15A 1.310(10)
C44 F13A 1.316(8)
C45 F16B 1.244(11)
C45 F17A 1.295(8)
C45 F16A 1.354(9)
C45 F18B 1.377(14)
C45 F18A 1.412(9)
C45 F17B 1.424(12)
C46 C47 1.396(3)
C46 C51 1.405(3)
C46 B1 1.644(3)
C47 C48 1.396(3)
C47 H47 0.9500
C48 C49 1.378(4)
C48 C52 1.500(4)
C49 C50 1.386(3)
C49 H49 0.9500
C50 C51 1.387(3)
C50 C53 1.498(3)
C51 H51 0.9500
C52 F20A 1.289(10)
C52 F19A 1.380(8)
C52 F21A 1.392(10)
F5A F6A 1.73(2)
F2A F3A 1.535(16)

loop_
_geom_torsion_atom_site_label_1
_geom_torsion_atom_site_label_2
_geom_torsion_atom_site_label_3
_geom_torsion_atom_site_label_4
_geom_torsion
C2 N2 C1 N1 0.6(3)
C13 N2 C1 N1 178.6(2)
C3 N1 C1 N2 -0.5(3)
C4 N1 C1 N2 -179.4(3)
C1 N2 C2 C3 -0.5(4)
C13 N2 C2 C3 -178.5(3)
N2 C2 C3 N1 0.2(4)
C1 N1 C3 C2 0.2(4)
C4 N1 C3 C2 179.1(3)
C1 N1 C4 C9 -88.8(3)
C3 N1 C4 C9 92.4(4)
C1 N1 C4 C5 91.1(3)
C3 N1 C4 C5 -87.7(4)
C9 C4 C5 C6 -0.4(4)
N1 C4 C5 C6 179.7(2)
C9 C4 C5 C10 178.7(3)
N1 C4 C5 C10 -1.2(4)
C4 C5 C6 C7 0.2(4)
C10 C5 C6 C7 -178.9(3)
C5 C6 C7 C8 -0.1(4)
C5 C6 C7 C11 179.4(3)
C6 C7 C8 C9 0.1(5)
C11 C7 C8 C9 -179.4(3)
C5 C4 C9 C8 0.5(4)
N1 C4 C9 C8 -179.6(2)
C5 C4 C9 C12 -178.7(3)
N1 C4 C9 C12 1.2(4)
C7 C8 C9 C4 -0.3(4)
C7 C8 C9 C12 178.8(3)
C1 N2 C13 C14 86.5(3)
C2 N2 C13 C14 -95.8(4)
C1 N2 C13 C18 -93.1(3)
C2 N2 C13 C18 84.6(4)
C18 C13 C14 C15 2.3(4)
N2 C13 C14 C15 -177.2(2)
C18 C13 C14 C19 -178.1(3)
N2 C13 C14 C19 2.4(4)
C13 C14 C15 C16 -0.9(4)
C19 C14 C15 C16 179.5(3)
C14 C15 C16 C17 -1.1(4)
C14 C15 C16 C20 176.2(3)
C15 C16 C17 C18 1.9(4)
C20 C16 C17 C18 -175.5(3)
C16 C17 C18 C13 -0.6(4)
C16 C17 C18 C21 179.2(3)
C14 C13 C18 C17 -1.6(4)
N2 C13 C18 C17 177.9(2)
C14 C13 C18 C21 178.7(3)
N2 C13 C18 C21 -1.8(4)
C27 C22 C23 C24 -0.1(4)
B1 C22 C23 C24 -179.2(2)
C22 C23 C24 C25 -0.2(4)
C22 C23 C24 C28 -178.3(2)
C23 C24 C25 C26 0.6(4)
C28 C24 C25 C26 178.7(2)
C24 C25 C26 C27 -0.6(4)
C24 C25 C26 C29 -178.3(2)
C23 C22 C27 C26 0.0(4)
B1 C22 C27 C26 179.1(2)
C25 C26 C27 C22 0.4(4)
C29 C26 C27 C22 178.1(2)
C25 C24 C28 F1A 24.8(6)
C23 C24 C28 F1A -157.0(6)
C25 C24 C28 F2A -177.4(5)
C23 C24 C28 F2A 0.7(6)
C25 C24 C28 F3 -68.0(4)
C23 C24 C28 F3 110.2(3)
C25 C24 C28 F2 159.3(3)
C23 C24 C28 F2 -22.6(4)
C25 C24 C28 F3A -100.5(6)
C23 C24 C28 F3A 77.7(6)
C25 C24 C28 F1 49.7(3)
C23 C24 C28 F1 -132.1(3)
C25 C26 C29 F5A -45.5(8)
C27 C26 C29 F5A 136.8(8)
C25 C26 C29 F4A 93.9(14)
C27 C26 C29 F4A -83.9(14)
C25 C26 C29 F6A -134.9(8)
C27 C26 C29 F6A 47.4(8)
C25 C26 C29 F4 79.3(7)
C27 C26 C29 F4 -98.4(7)
C25 C26 C29 F6 -162.9(6)
C27 C26 C29 F6 19.4(7)
C25 C26 C29 F5 -28.1(5)
C27 C26 C29 F5 154.2(5)
C35 C30 C31 C32 -1.0(3)
B1 C30 C31 C32 -178.6(2)
C30 C31 C32 C33 -1.1(4)
C30 C31 C32 C36 -177.9(2)
C31 C32 C33 C34 1.3(3)
C36 C32 C33 C34 178.1(2)
C32 C33 C34 C35 0.6(3)
C32 C33 C34 C37 -178.3(2)
C33 C34 C35 C30 -2.9(4)
C37 C34 C35 C30 176.1(2)
C31 C30 C35 C34 3.0(3)
B1 C30 C35 C34 -179.4(2)
C33 C32 C36 F9A -75.9(9)
C31 C32 C36 F9A 100.9(9)
C33 C32 C36 F8 142.3(3)
C31 C32 C36 F8 -40.8(4)
C33 C32 C36 F7A 59.3(8)
C31 C32 C36 F7A -123.9(7)
C33 C32 C36 F7 15.8(4)
C31 C32 C36 F7 -167.4(3)
C33 C32 C36 F8A 169.6(10)
C31 C32 C36 F8A -13.6(10)
C33 C32 C36 F9 -99.1(3)
C31 C32 C36 F9 77.7(3)
C33 C34 C37 F11 5.6(4)
C35 C34 C37 F11 -173.4(2)
C33 C34 C37 F10 126.7(3)
C35 C34 C37 F10 -52.2(3)
C33 C34 C37 F12 -114.5(3)
C35 C34 C37 F12 66.5(3)
C43 C38 C39 C40 4.1(4)
B1 C38 C39 C40 -173.3(2)
C38 C39 C40 C41 -3.3(4)
C38 C39 C40 C44 177.5(2)
C39 C40 C41 C42 -0.1(4)
C44 C40 C41 C42 179.0(2)
C40 C41 C42 C43 2.6(4)
C40 C41 C42 C45 -176.1(3)
C41 C42 C43 C38 -1.7(4)
C45 C42 C43 C38 176.9(3)
C39 C38 C43 C42 -1.6(4)
B1 C38 C43 C42 175.8(2)
C41 C40 C44 F14A -74.7(8)
C39 C40 C44 F14A 104.5(8)
C41 C40 C44 F15A 37.6(8)
C39 C40 C44 F15A -143.3(8)
C41 C40 C44 F13A 159.4(6)
C39 C40 C44 F13A -21.5(6)
C41 C40 C44 F14 -108.8(4)
C39 C40 C44 F14 70.4(4)
C41 C40 C44 F13 129.5(3)
C39 C40 C44 F13 -51.3(4)
C41 C40 C44 F15 13.3(4)
C39 C40 C44 F15 -167.5(3)
C41 C42 C45 F16B -141.1(7)
C43 C42 C45 F16B 40.3(7)
C41 C42 C45 F17A 24.5(9)
C43 C42 C45 F17A -154.1(9)
C41 C42 C45 F17 -50.0(5)
C43 C42 C45 F17 131.3(4)
C41 C42 C45 F18 -175.8(3)
C43 C42 C45 F18 5.5(4)
C41 C42 C45 F16A 157.4(6)
C43 C42 C45 F16A -21.2(7)
C41 C42 C45 F16 66.8(4)
C43 C42 C45 F16 -111.8(3)
C41 C42 C45 F18B 89.4(6)
C43 C42 C45 F18B -89.3(6)
C41 C42 C45 F18A -87.1(6)
C43 C42 C45 F18A 94.2(6)
C41 C42 C45 F17B -18.6(7)
C43 C42 C45 F17B 162.7(6)
C51 C46 C47 C48 0.6(3)
B1 C46 C47 C48 -175.3(2)
C46 C47 C48 C49 -2.7(4)
C46 C47 C48 C52 179.9(3)
C47 C48 C49 C50 1.7(4)
C52 C48 C49 C50 179.1(3)
C48 C49 C50 C51 1.1(4)
C48 C49 C50 C53 -177.9(2)
C49 C50 C51 C46 -3.2(4)
C53 C50 C51 C46 175.8(2)
C47 C46 C51 C50 2.2(3)
B1 C46 C51 C50 178.2(2)
C49 C48 C52 F20A 51.5(8)
C47 C48 C52 F20A -131.0(7)
C49 C48 C52 F21 -90.6(4)
C47 C48 C52 F21 86.8(4)
C49 C48 C52 F19 142.6(3)
C47 C48 C52 F19 -39.9(4)
C49 C48 C52 F20 27.0(4)
C47 C48 C52 F20 -155.5(3)
C49 C48 C52 F19A -167.4(6)
C47 C48 C52 F19A 10.0(6)
C49 C48 C52 F21A -68.6(8)
C47 C48 C52 F21A 108.8(7)
C49 C50 C53 F22 158.7(3)
C51 C50 C53 F22 -20.3(4)
C49 C50 C53 F24 36.3(3)
C51 C50 C53 F24 -142.7(2)
C49 C50 C53 F23 -82.0(3)
C51 C50 C53 F23 99.0(3)
C27 C22 B1 C46 -94.2(3)
C23 C22 B1 C46 84.9(3)
C27 C22 B1 C38 145.7(2)
C23 C22 B1 C38 -35.2(3)
C27 C22 B1 C30 26.7(3)
C23 C22 B1 C30 -154.2(2)
C47 C46 B1 C22 -30.0(3)
C51 C46 B1 C22 154.3(2)
C47 C46 B1 C38 90.9(3)
C51 C46 B1 C38 -84.7(3)
C47 C46 B1 C30 -149.5(2)
C51 C46 B1 C30 34.8(3)
C43 C38 B1 C22 135.3(2)
C39 C38 B1 C22 -47.5(3)
C43 C38 B1 C46 13.8(3)
C39 C38 B1 C46 -168.9(2)
C43 C38 B1 C30 -106.4(3)
C39 C38 B1 C30 70.8(3)
C31 C30 B1 C22 86.5(3)
C35 C30 B1 C22 -90.9(2)
C31 C30 B1 C46 -152.3(2)
C35 C30 B1 C46 30.3(3)
C31 C30 B1 C38 -33.1(3)
C35 C30 B1 C38 149.5(2)
F4A C29 F5A F6A 115.6(19)
F4 C29 F5A F6A 127.2(10)
F6 C29 F5A F6A 17.7(8)
F5 C29 F5A F6A 173(5)
C26 C29 F5A F6A -106.9(8)
F4A C29 F6A F5A -117(2)
F4 C29 F6A F5A -108.0(14)
F6 C29 F6A F5A -138(2)
F5 C29 F6A F5A -2.0(15)
C26 C29 F6A F5A 113.4(11)
F1A C28 F2A F3A -102.5(10)
F3 C28 F2A F3A -16.1(7)
F2 C28 F2A F3A -167(2)
F1 C28 F2A F3A -126.4(7)
C24 C28 F2A F3A 102.6(7)
F1A C28 F3A F2A 122.3(10)
F3 C28 F3A F2A 147.1(16)
F2 C28 F3A F2A 4.7(8)
F1 C28 F3A F2A 107.0(9)
C24 C28 F3A F2A -110.3(7)
